data_7710251
loop_
_publ_author_name
'Ahmed, Naushad'
'Ansari, Kamal Uddin'

_publ_section_title
;
 Zero-Field Slow Magnetic Relaxation Behavior of Zn2Dy in a Family of
 Trinuclear Near Linear Zn2Ln Complexes: Synthesis, Experimental and
 Theoretical Investigations
;
_journal_name_full 'Dalton Transactions'
_journal_paper_doi 10.1039/D2DT00926A
_journal_year 2022
_chemical_formula_moiety 'C62 H59 La N4 O14 Zn2, 2(N O3), C H4 O, 2[CH4O], 1[C4H8O]'
_chemical_formula_sum 'C69 H79 La N6 O24 Zn2'
_chemical_formula_weight 1646.07
_space_group_crystal_system triclinic
_space_group_IT_number 2
_space_group_name_Hall '-P 1'
_space_group_name_H-M_alt 'P -1'
_atom_sites_solution_hydrogens mixed
_atom_sites_solution_primary iterative
_audit_creation_date 2022-04-30
_audit_creation_method
;
Olex2 1.5
(compiled 2022.04.07 svn.rca3783a0 for OlexSys, GUI svn.r6498)
;
_audit_update_record
;
2022-05-09 deposited with the CCDC.	2022-05-12 downloaded from the CCDC.
;
_cell_angle_alpha 85.739(4)
_cell_angle_beta 87.260(4)
_cell_angle_gamma 61.849(6)
_cell_formula_units_Z 2
_cell_length_a 12.6542(8)
_cell_length_b 13.2334(8)
_cell_length_c 21.8815(9)
_cell_measurement_reflns_used 17397
_cell_measurement_temperature 293(2)
_cell_measurement_theta_max 30.7770
_cell_measurement_theta_min 2.0370
_cell_volume 3221.5(4)
_computing_data_collection
;
CrystalClear-SM Expert 2.1 b28 (Rigaku, 2013)
;
_computing_data_reduction
;
CrystalClear-SM Expert 2.1 b28 (Rigaku, 2013)
;
_computing_molecular_graphics 'Olex2 1.5 (Dolomanov et al., 2009)'
_computing_publication_material 'Olex2 1.5 (Dolomanov et al., 2009)'
_computing_structure_refinement 'ShelXL (Sheldrick, 2015)'
_computing_structure_solution 'SHELXT 2018/2 (Sheldrick, 2018)'
_diffrn_ambient_temperature 293(2)
_diffrn_measured_fraction_theta_full 0.998
_diffrn_measured_fraction_theta_max 0.998
_diffrn_measurement_device_type 'Rigaku saturn 724 mode 4'
_diffrn_measurement_method '\w and \f scans'
_diffrn_radiation_type MoK\a
_diffrn_radiation_wavelength 0.71073
_diffrn_reflns_av_R_equivalents 0.0687
_diffrn_reflns_av_unetI/netI 0.0723
_diffrn_reflns_Laue_measured_fraction_full 0.998
_diffrn_reflns_Laue_measured_fraction_max 0.998
_diffrn_reflns_limit_h_max 15
_diffrn_reflns_limit_h_min -15
_diffrn_reflns_limit_k_max 16
_diffrn_reflns_limit_k_min -16
_diffrn_reflns_limit_l_max 27
_diffrn_reflns_limit_l_min -27
_diffrn_reflns_number 42177
_diffrn_reflns_point_group_measured_fraction_full 0.998
_diffrn_reflns_point_group_measured_fraction_max 0.998
_diffrn_reflns_theta_full 25.242
_diffrn_reflns_theta_max 26.372
_diffrn_reflns_theta_min 2.062
_exptl_absorpt_coefficient_mu 1.470
_exptl_absorpt_correction_T_max 1.0000
_exptl_absorpt_correction_T_min 0.80754
_exptl_absorpt_correction_type multi-scan
_exptl_absorpt_process_details SADABS
_exptl_crystal_colour 'clear light yellow'
_exptl_crystal_density_diffrn 1.697
_exptl_crystal_description block
_exptl_crystal_F_000 1536
_exptl_crystal_size_max .037
_exptl_crystal_size_mid .027
_exptl_crystal_size_min .021
_refine_diff_density_max 0.623
_refine_diff_density_min -0.792
_refine_diff_density_rms 0.146
_refine_ls_extinction_method none
_refine_ls_goodness_of_fit_ref 1.057
_refine_ls_hydrogen_treatment mixed
_refine_ls_matrix_type full
_refine_ls_number_parameters 857
_refine_ls_number_reflns 13160
_refine_ls_number_restraints 12
_refine_ls_restrained_S_all 1.058
_refine_ls_R_factor_all 0.0683
_refine_ls_R_factor_gt 0.0509
_refine_ls_shift/su_max 0.001
_refine_ls_shift/su_mean 0.000
_refine_ls_structure_factor_coef Fsqd
_refine_ls_weighting_details 'w=1/[\s^2^(Fo^2^)+(0.0624P)^2^+2.3727P] where P=(Fo^2^+2Fc^2^)/3'
_refine_ls_weighting_scheme calc
_refine_ls_wR_factor_gt 0.1219
_refine_ls_wR_factor_ref 0.1359
_reflns_Friedel_coverage 0.000
_reflns_number_gt 10431
_reflns_number_total 13160
_reflns_threshold_expression 'I > 2\s(I)'
_cod_data_source_file d2dt00926a2.cif
_cod_data_source_block Zn2La
_cod_database_code 7710251
_shelx_shelxl_version_number 2018/3
_shelx_space_group_comment
;
The symmetry employed for this shelxl refinement is uniquely defined
by the following loop, which should always be used as a source of
symmetry information in preference to the above space-group names.
They are only intended as comments.
;
_olex2_refinement_description
;
1. Restrained distances
 O73-H73
 0.85 with sigma of 0.01
 O33-H33
 0.85 with sigma of 0.01
 O13-H13
 0.85 with sigma of 0.01
 O74-H74
 0.85 with sigma of 0.01
 C84-H73
 1.893005 with sigma of 0.02
 Zn2-H73
 2.837977 with sigma of 0.02
 C44-H33
 1.899201 with sigma of 0.02
 Zn1-H33
 2.891688 with sigma of 0.02
 C24-H13
 1.893238 with sigma of 0.02
 Zn1-H13
 2.892918 with sigma of 0.02
 C64-H74
 1.888406 with sigma of 0.02
 Zn2-H74
 2.914714 with sigma of 0.02
2.a Secondary CH2 refined with riding coordinates:
 C84(H84A,H84B), C44(H44A,H44B), C64(H64A,H64B), C24(H24A,H24B)
2.b Aromatic/amide H refined with riding coordinates:
 C54(H54), C37(H37), C13(H13A), C39(H39), C77(H77), C53(H53), C15(H15),
 C17(H17), C40(H40), C14(H14), C55(H55), C73(H73A), C41(H41), C75(H75),
 C20(H20), C81(H81), C22(H22), C79(H79), C80(H80), C19(H19), C35(H35), C61(H61),
  C62(H62), C33(H33A), C82(H82), C74(H74A), C60(H60), C57(H57), C42(H42),
 C34(H34), C21(H21), C59(H59)
2.c Idealised Me refined as rotating group:
 C25(H25A,H25B,H25C), C92(H92A,H92B,H92C), C65(H65A,H65B,H65C), C85(H85A,H85B,
 H85C), C45(H45A,H45B,H45C), C1S(H1SA,H1SB,H1SC)
2.d Idealised tetrahedral OH refined as rotating group:
 O1S(H1S)
;
_smtbx_masks_special_details
;
A solvent mask was calculated and 158 electrons were 
found in a volume of 318\%A^3^ in 1 void per unit cell. 
This is consistent with the presence of 2[CH4O,0.5C4H8O] per Formula Unit 
which account for 156 electrons per unit cell.
;
_smtbx_masks_void_probe_radius 1.2
_smtbx_masks_void_truncation_radius 1.2
_olex2_submission_special_instructions 'No special instructions were received'

loop_
_space_group_symop_operation_xyz
'x, y, z'
'-x, -y, -z'

loop_
_atom_site_label
_atom_site_type_symbol
_atom_site_fract_x
_atom_site_fract_y
_atom_site_fract_z
_atom_site_U_iso_or_equiv
_atom_site_adp_type
_atom_site_occupancy
_atom_site_site_symmetry_order
_atom_site_calc_flag
_atom_site_refinement_flags_posn
_atom_site_refinement_flags_adp
_atom_site_refinement_flags_occupancy
_atom_site_disorder_assembly
_atom_site_disorder_group
La1 La 0.61055(2) 0.61123(2) 0.23732(2) 0.02168(9) Uani 1 1 d . . . . .
Zn1 Zn 0.42630(4) 0.47275(4) 0.28895(2) 0.02268(13) Uani 1 1 d D . . . .
Zn2 Zn 0.75009(4) 0.79343(4) 0.18729(2) 0.02332(13) Uani 1 1 d D . . . .
O11 O 0.4886(3) 0.5140(2) 0.20816(13) 0.0228(6) Uani 1 1 d . . . . .
O12 O 0.6361(3) 0.5307(2) 0.12566(14) 0.0254(7) Uani 1 1 d . . . . .
O73 O 0.9265(3) 0.6352(3) 0.19232(15) 0.0290(7) Uani 1 1 d D . . . .
H73 H 0.932(3) 0.5739(13) 0.2131(13) 0.044 Uiso 1 1 d DR . . . .
O33 O 0.5958(3) 0.3010(3) 0.27977(14) 0.0269(7) Uani 1 1 d D . . . .
H33 H 0.6566(15) 0.297(2) 0.2583(13) 0.040 Uiso 1 1 d DR . . . .
O92 O 0.8358(3) 0.4881(3) 0.21433(15) 0.0303(7) Uani 1 1 d . . . . .
O32 O 0.4749(3) 0.7801(2) 0.31288(14) 0.0279(7) Uani 1 1 d . . . . .
O31 O 0.4808(3) 0.5842(2) 0.31437(13) 0.0244(7) Uani 1 1 d . . . . .
O72 O 0.4207(3) 0.7652(2) 0.17271(14) 0.0259(7) Uani 1 1 d . . . . .
O52 O 0.7176(3) 0.5625(3) 0.34530(14) 0.0270(7) Uani 1 1 d . . . . .
O51 O 0.7213(3) 0.7165(2) 0.26647(13) 0.0243(7) Uani 1 1 d . . . . .
O13 O 0.2388(3) 0.6091(3) 0.30982(15) 0.0296(7) Uani 1 1 d D . . . .
H13 H 0.2146(18) 0.657(3) 0.3382(16) 0.044 Uiso 1 1 d DR . . . .
O71 O 0.6303(3) 0.7461(2) 0.16213(13) 0.0233(7) Uani 1 1 d . . . . .
O91 O 0.7421(3) 0.3939(3) 0.25060(16) 0.0333(8) Uani 1 1 d . . . . .
O74 O 0.5989(3) 0.9790(3) 0.16973(16) 0.0315(8) Uani 1 1 d D . . . .
H74 H 0.5239(9) 0.9988(18) 0.170(2) 0.047 Uiso 1 1 d DR . . . .
O2 O 0.1725(3) 0.5675(3) 0.45670(18) 0.0459(9) Uani 1 1 d . . . . .
N71 N 0.7940(3) 0.7965(3) 0.09445(17) 0.0248(8) Uani 1 1 d . . . . .
N31 N 0.4424(3) 0.4129(3) 0.37994(17) 0.0229(8) Uani 1 1 d . . . . .
O3 O 0.1257(3) 0.7311(3) 0.40950(17) 0.0428(9) Uani 1 1 d . . . . .
N11 N 0.3367(3) 0.4098(3) 0.24201(17) 0.0237(8) Uani 1 1 d . . . . .
N51 N 0.8111(3) 0.8783(3) 0.23677(17) 0.0241(8) Uani 1 1 d . . . . .
O1 O 0.0730(4) 0.7223(4) 0.50437(18) 0.0592(11) Uani 1 1 d . . . . .
N1 N 0.1241(4) 0.6721(4) 0.4575(2) 0.0397(10) Uani 1 1 d . . . . .
C12 C 0.5779(4) 0.4707(3) 0.1107(2) 0.0239(9) Uani 1 1 d . . . . .
O6 O 0.3263(4) 1.1721(4) 0.1240(2) 0.0563(11) Uani 1 1 d . . . . .
C38 C 0.4572(4) 0.2998(4) 0.3951(2) 0.0249(10) Uani 1 1 d . . . . .
C54 C 0.8511(4) 0.6905(4) 0.4394(2) 0.0309(11) Uani 1 1 d . . . . .
H54 H 0.877617 0.685324 0.479025 0.037 Uiso 1 1 calc R . . . .
C11 C 0.4997(4) 0.4638(3) 0.15636(19) 0.0205(9) Uani 1 1 d . . . . .
C25 C 0.7263(4) 0.5290(4) 0.0824(2) 0.0307(11) Uani 1 1 d . . . . .
H25A H 0.764428 0.569565 0.097803 0.046 Uiso 1 1 calc GR . . . .
H25B H 0.689539 0.565304 0.043937 0.046 Uiso 1 1 calc GR . . . .
H25C H 0.785126 0.450946 0.076559 0.046 Uiso 1 1 calc GR . . . .
C36 C 0.4112(4) 0.5926(4) 0.4193(2) 0.0227(9) Uani 1 1 d . . . . .
O4 O 0.3637(4) 1.0262(3) 0.1849(2) 0.0539(11) Uani 1 1 d . . . . .
C37 C 0.4211(4) 0.4786(4) 0.4244(2) 0.0237(9) Uani 1 1 d . . . . .
H37 H 0.411241 0.450505 0.463318 0.028 Uiso 1 1 calc R . . . .
C13 C 0.5928(4) 0.4226(4) 0.0554(2) 0.0264(10) Uani 1 1 d . . . . .
H13A H 0.645834 0.428106 0.026151 0.032 Uiso 1 1 calc R . . . .
C39 C 0.3757(4) 0.2832(4) 0.4331(2) 0.0274(10) Uani 1 1 d . . . . .
H39 H 0.308795 0.346046 0.448084 0.033 Uiso 1 1 calc R . . . .
C91 C 0.8376(4) 0.3949(4) 0.2332(2) 0.0270(10) Uani 1 1 d . . . . .
C77 C 0.7192(4) 0.8187(3) 0.0518(2) 0.0248(10) Uani 1 1 d . . . . .
H77 H 0.744003 0.828690 0.012139 0.030 Uiso 1 1 calc R . . . .
C53 C 0.8064(4) 0.6185(4) 0.4240(2) 0.0281(10) Uani 1 1 d . . . . .
H53 H 0.805028 0.563415 0.452514 0.034 Uiso 1 1 calc R . . . .
C15 C 0.4528(4) 0.3566(4) 0.0859(2) 0.0287(10) Uani 1 1 d . . . . .
H15 H 0.410273 0.318249 0.077238 0.034 Uiso 1 1 calc R . . . .
C17 C 0.3579(4) 0.3830(3) 0.1866(2) 0.0222(9) Uani 1 1 d . . . . .
H17 H 0.318479 0.345666 0.172027 0.027 Uiso 1 1 calc R . . . .
C76 C 0.6001(4) 0.8298(4) 0.0588(2) 0.0241(9) Uani 1 1 d . . . . .
C40 C 0.3937(4) 0.1723(4) 0.4491(2) 0.0332(11) Uani 1 1 d . . . . .
H40 H 0.339634 0.160746 0.475164 0.040 Uiso 1 1 calc R . . . .
O5 O 0.1958(4) 1.1107(4) 0.1362(3) 0.0715(14) Uani 1 1 d . . . . .
C72 C 0.4455(4) 0.8070(3) 0.11717(19) 0.0209(9) Uani 1 1 d . . . . .
C63 C 0.7333(4) 1.0593(4) 0.1776(2) 0.0249(10) Uani 1 1 d . . . . .
N2 N 0.2932(4) 1.1026(4) 0.1486(2) 0.0445(11) Uani 1 1 d . . . . .
C31 C 0.4433(4) 0.6377(3) 0.36621(19) 0.0205(9) Uani 1 1 d . . . . .
C18 C 0.2569(4) 0.3808(4) 0.2779(2) 0.0273(10) Uani 1 1 d . . . . .
C23 C 0.1623(4) 0.4707(4) 0.3075(2) 0.0310(11) Uani 1 1 d . . . . .
C16 C 0.4364(4) 0.4041(4) 0.1437(2) 0.0239(9) Uani 1 1 d . . . . .
C14 C 0.5286(4) 0.3657(4) 0.0434(2) 0.0296(10) Uani 1 1 d . . . . .
H14 H 0.538019 0.333794 0.005768 0.035 Uiso 1 1 calc R . . . .
C55 C 0.8567(4) 0.7695(4) 0.3969(2) 0.0314(11) Uani 1 1 d . . . . .
H55 H 0.886931 0.817231 0.407988 0.038 Uiso 1 1 calc R . . . .
C83 C 1.0104(4) 0.6859(4) 0.1008(2) 0.0300(11) Uani 1 1 d . . . . .
C84 C 0.9971(4) 0.5919(4) 0.1381(2) 0.0305(11) Uani 1 1 d D . . . .
H84A H 0.959238 0.560234 0.113649 0.037 Uiso 1 1 calc R . . . .
H84B H 1.075786 0.530772 0.149502 0.037 Uiso 1 1 calc R . . . .
C52 C 0.7640(4) 0.6297(4) 0.3659(2) 0.0233(9) Uani 1 1 d . . . . .
C73 C 0.3679(4) 0.8570(4) 0.0694(2) 0.0283(10) Uani 1 1 d . . . . .
H73A H 0.289066 0.869882 0.073442 0.034 Uiso 1 1 calc R . . . .
C78 C 0.9105(4) 0.7838(4) 0.0780(2) 0.0269(10) Uani 1 1 d . . . . .
O1S O 0.1514(4) 1.3593(4) 0.0549(3) 0.0775(15) Uani 1 1 d . . . . .
H1S H 0.195988 1.316149 0.081944 0.116 Uiso 1 1 calc GR . . . .
C41 C 0.4916(5) 0.0803(4) 0.4261(2) 0.0355(12) Uani 1 1 d . . . . .
H41 H 0.504504 0.006159 0.437046 0.043 Uiso 1 1 calc R . . . .
C75 C 0.5219(4) 0.8728(3) 0.0094(2) 0.0258(10) Uani 1 1 d . . . . .
H75 H 0.548450 0.891217 -0.028015 0.031 Uiso 1 1 calc R . . . .
C20 C 0.2006(5) 0.2457(5) 0.3262(2) 0.0415(13) Uani 1 1 d . . . . .
H20 H 0.212845 0.170593 0.332008 0.050 Uiso 1 1 calc R . . . .
C56 C 0.8169(4) 0.7792(4) 0.3361(2) 0.0251(10) Uani 1 1 d . . . . .
C44 C 0.6484(4) 0.2223(4) 0.3311(2) 0.0295(10) Uani 1 1 d D . . . .
H44A H 0.689541 0.250576 0.355723 0.035 Uiso 1 1 calc R . . . .
H44B H 0.707190 0.148675 0.316768 0.035 Uiso 1 1 calc R . . . .
C81 C 1.1375(5) 0.7511(5) 0.0461(3) 0.0405(13) Uani 1 1 d . . . . .
H81 H 1.214165 0.739595 0.035383 0.049 Uiso 1 1 calc R . . . .
C22 C 0.0897(4) 0.4440(5) 0.3466(2) 0.0406(13) Uani 1 1 d . . . . .
H22 H 0.026047 0.502276 0.366573 0.049 Uiso 1 1 calc R . . . .
C43 C 0.5554(4) 0.2070(4) 0.3699(2) 0.0254(10) Uani 1 1 d . . . . .
C79 C 0.9242(5) 0.8661(4) 0.0401(2) 0.0354(11) Uani 1 1 d . . . . .
H79 H 0.857520 0.932242 0.025715 0.042 Uiso 1 1 calc R . . . .
C80 C 1.0402(5) 0.8475(5) 0.0240(3) 0.0415(13) Uani 1 1 d . . . . .
H80 H 1.050931 0.900948 -0.001963 0.050 Uiso 1 1 calc R . . . .
C19 C 0.2745(4) 0.2705(4) 0.2867(2) 0.0312(11) Uani 1 1 d . . . . .
H19 H 0.336535 0.212180 0.265868 0.037 Uiso 1 1 calc R . . . .
C35 C 0.3744(4) 0.6559(4) 0.4715(2) 0.0283(10) Uani 1 1 d . . . . .
H35 H 0.353111 0.626033 0.506925 0.034 Uiso 1 1 calc R . . . .
C32 C 0.4384(4) 0.7467(4) 0.3672(2) 0.0245(9) Uani 1 1 d . . . . .
C61 C 0.8681(5) 1.1285(4) 0.1350(2) 0.0356(12) Uani 1 1 d . . . . .
H61 H 0.880084 1.184320 0.112000 0.043 Uiso 1 1 calc R . . . .
C62 C 0.7533(5) 1.1409(4) 0.1440(2) 0.0343(11) Uani 1 1 d . . . . .
H62 H 0.688607 1.205695 0.126863 0.041 Uiso 1 1 calc R . . . .
C33 C 0.4028(4) 0.8073(4) 0.4191(2) 0.0306(11) Uani 1 1 d . . . . .
H33A H 0.401240 0.878270 0.419539 0.037 Uiso 1 1 calc R . . . .
C82 C 1.1233(4) 0.6710(4) 0.0841(2) 0.0362(12) Uani 1 1 d . . . . .
H82 H 1.190620 0.605877 0.098864 0.043 Uiso 1 1 calc R . . . .
C74 C 0.4082(4) 0.8883(4) 0.0149(2) 0.0279(10) Uani 1 1 d . . . . .
H74A H 0.356796 0.920070 -0.018171 0.033 Uiso 1 1 calc R . . . .
C60 C 0.9641(5) 1.0328(4) 0.1606(2) 0.0382(12) Uani 1 1 d . . . . .
H60 H 1.041257 1.023973 0.154784 0.046 Uiso 1 1 calc R . . . .
C57 C 0.8336(4) 0.8589(4) 0.2938(2) 0.0241(10) Uani 1 1 d . . . . .
H57 H 0.864906 0.901850 0.310135 0.029 Uiso 1 1 calc R . . . .
C92 C 0.9545(4) 0.2841(4) 0.2360(3) 0.0443(14) Uani 1 1 d . . . . .
H92A H 0.994250 0.273594 0.196737 0.066 Uiso 1 1 calc GR . . . .
H92B H 0.938565 0.220923 0.246777 0.066 Uiso 1 1 calc GR . . . .
H92C H 1.004876 0.287676 0.266337 0.066 Uiso 1 1 calc GR . . . .
C42 C 0.5727(4) 0.0974(4) 0.3860(2) 0.0301(11) Uani 1 1 d . . . . .
H42 H 0.638413 0.034474 0.370220 0.036 Uiso 1 1 calc R . . . .
C34 C 0.3693(4) 0.7619(4) 0.4711(2) 0.0310(11) Uani 1 1 d . . . . .
H34 H 0.343121 0.803667 0.505977 0.037 Uiso 1 1 calc R . . . .
C65 C 0.7269(5) 0.4693(4) 0.3877(2) 0.0339(11) Uani 1 1 d . . . . .
H65A H 0.696320 0.425278 0.368913 0.051 Uiso 1 1 calc GR . . . .
H65B H 0.681225 0.500104 0.424194 0.051 Uiso 1 1 calc GR . . . .
H65C H 0.809447 0.420786 0.397951 0.051 Uiso 1 1 calc GR . . . .
C71 C 0.5619(4) 0.7934(3) 0.1134(2) 0.0226(9) Uani 1 1 d . . . . .
C58 C 0.8322(4) 0.9631(4) 0.2037(2) 0.0246(10) Uani 1 1 d . . . . .
C21 C 0.1096(5) 0.3309(5) 0.3569(3) 0.0486(15) Uani 1 1 d . . . . .
H21 H 0.061173 0.313865 0.384413 0.058 Uiso 1 1 calc R . . . .
C64 C 0.6082(4) 1.0757(4) 0.1892(2) 0.0318(11) Uani 1 1 d D . . . .
H64A H 0.588645 1.084115 0.232573 0.038 Uiso 1 1 calc R . . . .
H64B H 0.551499 1.145181 0.166974 0.038 Uiso 1 1 calc R . . . .
C85 C 0.2979(4) 0.7941(5) 0.1863(3) 0.0429(13) Uani 1 1 d . . . . .
H85A H 0.269571 0.762811 0.156684 0.064 Uiso 1 1 calc GR . . . .
H85B H 0.249944 0.876086 0.184776 0.064 Uiso 1 1 calc GR . . . .
H85C H 0.291937 0.762754 0.226541 0.064 Uiso 1 1 calc GR . . . .
C51 C 0.7662(4) 0.7094(4) 0.32088(19) 0.0230(9) Uani 1 1 d . . . . .
C59 C 0.9462(4) 0.9504(4) 0.1945(2) 0.0336(11) Uani 1 1 d . . . . .
H59 H 1.011427 0.885760 0.211387 0.040 Uiso 1 1 calc R . . . .
C24 C 0.1397(4) 0.5925(4) 0.2944(3) 0.0381(12) Uani 1 1 d D . . . .
H24A H 0.122870 0.613451 0.251205 0.046 Uiso 1 1 calc R . . . .
H24B H 0.069417 0.643225 0.317500 0.046 Uiso 1 1 calc R . . . .
C45 C 0.4708(5) 0.8910(4) 0.3095(3) 0.0407(13) Uani 1 1 d . . . . .
H45A H 0.523988 0.891615 0.339162 0.061 Uiso 1 1 calc GR . . . .
H45B H 0.390522 0.948969 0.317920 0.061 Uiso 1 1 calc GR . . . .
H45C H 0.495134 0.906472 0.269184 0.061 Uiso 1 1 calc GR . . . .
C1S C 0.0390(6) 1.3591(5) 0.0604(3) 0.0626(19) Uani 1 1 d . . . . .
H1SA H -0.018654 1.421787 0.035315 0.094 Uiso 1 1 calc GR . . . .
H1SB H 0.012256 1.367572 0.102424 0.094 Uiso 1 1 calc GR . . . .
H1SC H 0.047646 1.287997 0.047279 0.094 Uiso 1 1 calc GR . . . .

loop_
_atom_site_aniso_label
_atom_site_aniso_U_11
_atom_site_aniso_U_22
_atom_site_aniso_U_33
_atom_site_aniso_U_23
_atom_site_aniso_U_13
_atom_site_aniso_U_12
La1 0.02271(15) 0.02257(14) 0.02184(14) -0.00036(10) -0.00035(10) -0.01248(11)
Zn1 0.0254(3) 0.0251(3) 0.0209(3) -0.0030(2) 0.0009(2) -0.0145(2)
Zn2 0.0241(3) 0.0266(3) 0.0230(3) -0.0002(2) -0.0016(2) -0.0151(2)
O11 0.0251(16) 0.0256(15) 0.0184(15) -0.0054(12) 0.0002(13) -0.0119(13)
O12 0.0263(17) 0.0282(16) 0.0264(17) -0.0071(13) 0.0053(13) -0.0164(14)
O73 0.0260(17) 0.0252(16) 0.0334(19) 0.0026(14) -0.0008(14) -0.0106(14)
O33 0.0211(17) 0.0286(16) 0.0275(17) 0.0012(13) 0.0067(14) -0.0098(14)
O92 0.0229(17) 0.0284(17) 0.040(2) -0.0011(14) -0.0002(15) -0.0125(14)
O32 0.0362(19) 0.0257(16) 0.0269(17) -0.0058(13) 0.0039(14) -0.0185(15)
O31 0.0277(17) 0.0279(16) 0.0206(16) -0.0067(13) 0.0037(13) -0.0152(14)
O72 0.0209(16) 0.0268(16) 0.0315(18) 0.0004(13) 0.0025(14) -0.0130(14)
O52 0.0299(18) 0.0308(16) 0.0241(17) 0.0040(13) -0.0048(14) -0.0179(15)
O51 0.0255(17) 0.0267(15) 0.0234(16) 0.0024(13) -0.0053(13) -0.0146(14)
O13 0.0231(17) 0.0323(17) 0.0327(19) -0.0084(14) 0.0018(14) -0.0118(14)
O71 0.0218(16) 0.0255(15) 0.0226(16) 0.0017(12) -0.0047(13) -0.0110(13)
O91 0.0323(19) 0.0269(17) 0.042(2) -0.0005(15) 0.0012(16) -0.0151(15)
O74 0.0248(17) 0.0235(16) 0.046(2) -0.0028(15) -0.0037(16) -0.0109(14)
O2 0.039(2) 0.040(2) 0.053(2) 0.0018(18) 0.0005(19) -0.0141(18)
N71 0.022(2) 0.0227(18) 0.029(2) -0.0023(16) 0.0000(16) -0.0099(16)
N31 0.0199(19) 0.0238(18) 0.026(2) -0.0028(15) 0.0036(16) -0.0109(16)
O3 0.038(2) 0.045(2) 0.043(2) 0.0011(18) -0.0011(17) -0.0179(18)
N11 0.021(2) 0.0258(19) 0.027(2) -0.0056(16) 0.0017(16) -0.0122(16)
N51 0.0198(19) 0.0246(19) 0.027(2) -0.0005(16) -0.0020(16) -0.0096(16)
O1 0.056(3) 0.075(3) 0.042(2) -0.021(2) 0.009(2) -0.026(2)
N1 0.032(2) 0.045(3) 0.039(3) -0.005(2) -0.004(2) -0.015(2)
C12 0.024(2) 0.020(2) 0.027(2) 0.0032(18) -0.0066(19) -0.0100(19)
O6 0.062(3) 0.069(3) 0.059(3) -0.009(2) 0.012(2) -0.049(2)
C38 0.031(3) 0.023(2) 0.021(2) -0.0007(18) -0.0023(19) -0.013(2)
C54 0.029(3) 0.044(3) 0.021(2) -0.002(2) 0.001(2) -0.018(2)
C11 0.023(2) 0.0157(19) 0.020(2) -0.0030(16) -0.0017(18) -0.0065(18)
C25 0.032(3) 0.034(3) 0.030(3) -0.007(2) 0.008(2) -0.019(2)
C36 0.021(2) 0.022(2) 0.022(2) -0.0041(17) -0.0014(18) -0.0076(18)
O4 0.045(2) 0.050(2) 0.061(3) 0.001(2) -0.007(2) -0.018(2)
C37 0.022(2) 0.028(2) 0.021(2) -0.0021(18) 0.0014(18) -0.0116(19)
C13 0.030(3) 0.026(2) 0.020(2) 0.0010(18) 0.0039(19) -0.012(2)
C39 0.030(3) 0.028(2) 0.023(2) -0.0006(19) 0.000(2) -0.013(2)
C91 0.025(3) 0.030(2) 0.023(2) -0.0030(19) -0.0046(19) -0.010(2)
C77 0.027(2) 0.020(2) 0.027(2) -0.0027(18) 0.007(2) -0.012(2)
C53 0.024(2) 0.038(3) 0.021(2) 0.0007(19) -0.0002(19) -0.013(2)
C15 0.032(3) 0.025(2) 0.028(3) -0.0043(19) -0.005(2) -0.012(2)
C17 0.018(2) 0.018(2) 0.029(2) -0.0022(18) -0.0049(19) -0.0077(18)
C76 0.027(2) 0.021(2) 0.024(2) -0.0016(18) -0.0020(19) -0.0109(19)
C40 0.040(3) 0.037(3) 0.030(3) 0.003(2) 0.004(2) -0.025(2)
O5 0.037(2) 0.063(3) 0.123(4) -0.003(3) -0.008(3) -0.031(2)
C72 0.018(2) 0.020(2) 0.023(2) -0.0063(17) 0.0023(18) -0.0075(18)
C63 0.031(3) 0.021(2) 0.026(2) -0.0025(18) 0.002(2) -0.015(2)
N2 0.040(3) 0.040(3) 0.055(3) -0.012(2) 0.001(2) -0.019(2)
C31 0.018(2) 0.023(2) 0.020(2) -0.0063(17) 0.0006(17) -0.0088(18)
C18 0.020(2) 0.034(2) 0.029(2) -0.009(2) -0.0029(19) -0.012(2)
C23 0.020(2) 0.045(3) 0.032(3) -0.013(2) -0.001(2) -0.017(2)
C16 0.024(2) 0.022(2) 0.026(2) -0.0015(18) -0.0045(19) -0.0098(19)
C14 0.040(3) 0.029(2) 0.021(2) -0.0039(19) -0.001(2) -0.016(2)
C55 0.024(3) 0.036(3) 0.032(3) -0.010(2) 0.000(2) -0.012(2)
C83 0.024(3) 0.031(2) 0.036(3) -0.012(2) 0.006(2) -0.014(2)
C84 0.021(2) 0.024(2) 0.044(3) -0.008(2) 0.008(2) -0.009(2)
C52 0.019(2) 0.028(2) 0.023(2) -0.0028(18) -0.0002(18) -0.0104(19)
C73 0.028(3) 0.026(2) 0.034(3) -0.004(2) -0.003(2) -0.015(2)
C78 0.028(3) 0.028(2) 0.027(2) -0.0064(19) 0.008(2) -0.016(2)
O1S 0.063(3) 0.068(3) 0.096(4) -0.026(3) 0.018(3) -0.025(3)
C41 0.050(3) 0.024(2) 0.036(3) -0.002(2) 0.000(2) -0.020(2)
C75 0.040(3) 0.020(2) 0.021(2) -0.0002(17) -0.005(2) -0.016(2)
C20 0.039(3) 0.053(3) 0.044(3) -0.004(3) 0.002(3) -0.031(3)
C56 0.024(2) 0.029(2) 0.024(2) -0.0040(19) 0.0000(19) -0.013(2)
C44 0.023(2) 0.027(2) 0.034(3) -0.003(2) 0.003(2) -0.007(2)
C81 0.033(3) 0.046(3) 0.053(3) -0.018(3) 0.016(3) -0.027(3)
C22 0.024(3) 0.059(4) 0.043(3) -0.019(3) 0.008(2) -0.022(3)
C43 0.030(3) 0.023(2) 0.023(2) 0.0004(18) -0.0029(19) -0.012(2)
C79 0.036(3) 0.033(3) 0.040(3) -0.003(2) 0.006(2) -0.018(2)
C80 0.054(4) 0.043(3) 0.045(3) -0.009(2) 0.021(3) -0.037(3)
C19 0.029(3) 0.037(3) 0.033(3) -0.007(2) 0.003(2) -0.020(2)
C35 0.029(3) 0.034(2) 0.021(2) -0.0017(19) -0.0001(19) -0.014(2)
C32 0.025(2) 0.026(2) 0.023(2) -0.0008(18) 0.0027(19) -0.012(2)
C61 0.043(3) 0.037(3) 0.034(3) 0.007(2) -0.003(2) -0.026(3)
C62 0.037(3) 0.034(3) 0.037(3) 0.000(2) -0.005(2) -0.021(2)
C33 0.036(3) 0.028(2) 0.030(3) -0.009(2) 0.001(2) -0.016(2)
C82 0.026(3) 0.037(3) 0.047(3) -0.016(2) 0.006(2) -0.015(2)
C74 0.028(3) 0.023(2) 0.029(3) 0.0006(19) -0.009(2) -0.008(2)
C60 0.033(3) 0.042(3) 0.047(3) -0.007(2) 0.005(2) -0.023(2)
C57 0.016(2) 0.022(2) 0.034(3) -0.0072(19) 0.0004(19) -0.0084(18)
C92 0.030(3) 0.035(3) 0.057(4) -0.005(3) -0.006(3) -0.005(2)
C42 0.033(3) 0.023(2) 0.029(3) -0.0025(19) 0.002(2) -0.010(2)
C34 0.034(3) 0.033(2) 0.025(2) -0.008(2) 0.000(2) -0.014(2)
C65 0.040(3) 0.033(3) 0.032(3) 0.012(2) -0.008(2) -0.022(2)
C71 0.024(2) 0.018(2) 0.025(2) -0.0027(17) 0.0002(19) -0.0087(19)
C58 0.027(2) 0.029(2) 0.024(2) -0.0042(18) -0.0012(19) -0.017(2)
C21 0.039(3) 0.076(4) 0.045(3) -0.014(3) 0.012(3) -0.037(3)
C64 0.027(3) 0.026(2) 0.042(3) -0.004(2) -0.003(2) -0.012(2)
C85 0.023(3) 0.056(3) 0.049(3) 0.012(3) 0.000(2) -0.021(3)
C51 0.015(2) 0.026(2) 0.020(2) -0.0012(18) 0.0017(17) -0.0038(18)
C59 0.032(3) 0.031(3) 0.042(3) 0.001(2) 0.000(2) -0.018(2)
C24 0.018(2) 0.038(3) 0.051(3) -0.009(2) -0.003(2) -0.007(2)
C45 0.053(3) 0.022(2) 0.050(3) -0.004(2) 0.010(3) -0.020(2)
C1S 0.047(4) 0.060(4) 0.072(5) -0.027(4) -0.008(3) -0.014(3)

loop_
_atom_type_symbol
_atom_type_description
_atom_type_scat_dispersion_real
_atom_type_scat_dispersion_imag
_atom_type_scat_source
C C 0.0033 0.0016 'International Tables Vol C Tables 4.2.6.8 and 6.1.1.4'
H H 0.0000 0.0000 'International Tables Vol C Tables 4.2.6.8 and 6.1.1.4'
La La -0.2871 2.4523 'International Tables Vol C Tables 4.2.6.8 and 6.1.1.4'
N N 0.0061 0.0033 'International Tables Vol C Tables 4.2.6.8 and 6.1.1.4'
O O 0.0106 0.0060 'International Tables Vol C Tables 4.2.6.8 and 6.1.1.4'
Zn Zn 0.2839 1.4301 'International Tables Vol C Tables 4.2.6.8 and 6.1.1.4'

loop_
_geom_angle_atom_site_label_1
_geom_angle_atom_site_label_2
_geom_angle_atom_site_label_3
_geom_angle
_geom_angle_site_symmetry_1
_geom_angle_site_symmetry_3
_geom_angle_publ_flag
O11 La1 O12 59.64(9) . . ?
O11 La1 O92 111.85(9) . . ?
O11 La1 O32 108.53(9) . . ?
O11 La1 O72 71.46(9) . . ?
O11 La1 O52 121.26(9) . . ?
O11 La1 O91 71.55(10) . . ?
O12 La1 O32 146.87(9) . . ?
O12 La1 O72 73.66(9) . . ?
O92 La1 O12 71.42(9) . . ?
O92 La1 O32 136.48(9) . . ?
O92 La1 O72 135.26(10) . . ?
O92 La1 O52 74.42(10) . . ?
O31 La1 O11 61.47(9) . . ?
O31 La1 O12 121.03(9) . . ?
O31 La1 O92 130.93(10) . . ?
O31 La1 O32 59.45(9) . . ?
O31 La1 O72 91.14(10) . . ?
O31 La1 O52 71.55(9) . . ?
O31 La1 O51 117.46(9) . . ?
O31 La1 O71 145.18(10) . . ?
O31 La1 O91 85.59(10) . . ?
O72 La1 O32 73.21(9) . . ?
O52 La1 O12 141.86(9) . . ?
O52 La1 O32 71.27(9) . . ?
O52 La1 O72 144.47(9) . . ?
O51 La1 O11 177.14(9) . . ?
O51 La1 O12 121.51(9) . . ?
O51 La1 O92 70.92(9) . . ?
O51 La1 O32 69.03(9) . . ?
O51 La1 O72 106.13(9) . . ?
O51 La1 O52 59.77(9) . . ?
O51 La1 O91 111.20(10) . . ?
O71 La1 O11 117.79(9) . . ?
O71 La1 O12 71.22(9) . . ?
O71 La1 O92 83.18(10) . . ?
O71 La1 O32 92.10(9) . . ?
O71 La1 O72 59.42(9) . . ?
O71 La1 O52 120.92(9) . . ?
O71 La1 O51 61.33(9) . . ?
O71 La1 O91 128.58(10) . . ?
O91 La1 O12 73.66(10) . . ?
O91 La1 O92 50.28(10) . . ?
O91 La1 O32 135.28(10) . . ?
O91 La1 O72 139.42(10) . . ?
O91 La1 O52 71.67(10) . . ?
O11 Zn1 O33 82.46(11) . . ?
O11 Zn1 O13 110.78(12) . . ?
O11 Zn1 N31 153.67(13) . . ?
O31 Zn1 O11 77.63(11) . . ?
O31 Zn1 O33 106.33(12) . . ?
O31 Zn1 O13 86.31(11) . . ?
O31 Zn1 N31 86.96(13) . . ?
O31 Zn1 N11 159.19(14) . . ?
O13 Zn1 O33 163.73(12) . . ?
N31 Zn1 O33 81.57(12) . . ?
N31 Zn1 O13 89.07(13) . . ?
N11 Zn1 O11 90.14(13) . . ?
N11 Zn1 O33 88.38(13) . . ?
N11 Zn1 O13 82.35(12) . . ?
N11 Zn1 N31 110.15(14) . . ?
O73 Zn2 O74 164.25(12) . . ?
O51 Zn2 O73 81.13(12) . . ?
O51 Zn2 O74 112.09(12) . . ?
O51 Zn2 N71 152.82(13) . . ?
O71 Zn2 O73 106.66(11) . . ?
O71 Zn2 O51 77.10(12) . . ?
O71 Zn2 O74 85.32(11) . . ?
O71 Zn2 N71 86.11(13) . . ?
O71 Zn2 N51 155.43(14) . . ?
N71 Zn2 O73 83.47(13) . . ?
N71 Zn2 O74 87.28(13) . . ?
N51 Zn2 O73 91.66(13) . . ?
N51 Zn2 O51 90.07(13) . . ?
N51 Zn2 O74 80.17(13) . . ?
N51 Zn2 N71 112.69(15) . . ?
Zn1 O11 La1 105.76(11) . . ?
C11 O11 La1 125.8(3) . . ?
C11 O11 Zn1 124.3(3) . . ?
C12 O12 La1 121.1(3) . . ?
C12 O12 C25 115.7(3) . . ?
C25 O12 La1 122.2(2) . . ?
Zn2 O73 H73 119.6(16) . . ?
C84 O73 Zn2 120.9(3) . . ?
C84 O73 H73 104.1(16) . . ?
Zn1 O33 H33 120.4(16) . . ?
C44 O33 Zn1 122.2(3) . . ?
C44 O33 H33 104.0(15) . . ?
C91 O92 La1 94.3(3) . . ?
C32 O32 La1 116.4(2) . . ?
C32 O32 C45 116.8(3) . . ?
C45 O32 La1 123.9(3) . . ?
Zn1 O31 La1 111.57(12) . . ?
C31 O31 La1 126.2(3) . . ?
C31 O31 Zn1 122.1(3) . . ?
C72 O72 La1 116.3(2) . . ?
C72 O72 C85 117.4(3) . . ?
C85 O72 La1 125.6(3) . . ?
C52 O52 La1 121.2(2) . . ?
C52 O52 C65 115.2(3) . . ?
C65 O52 La1 123.6(2) . . ?
Zn2 O51 La1 106.86(11) . . ?
C51 O51 La1 125.8(3) . . ?
C51 O51 Zn2 126.7(3) . . ?
Zn1 O13 H13 128.8(16) . . ?
C24 O13 Zn1 119.0(3) . . ?
C24 O13 H13 107.3(16) . . ?
Zn2 O71 La1 112.00(12) . . ?
C71 O71 La1 124.8(3) . . ?
C71 O71 Zn2 122.8(3) . . ?
C91 O91 La1 95.3(3) . . ?
Zn2 O74 H74 124.8(16) . . ?
C64 O74 Zn2 121.6(3) . . ?
C64 O74 H74 106.0(16) . . ?
C77 N71 Zn2 123.3(3) . . ?
C77 N71 C78 118.5(4) . . ?
C78 N71 Zn2 117.9(3) . . ?
C38 N31 Zn1 119.3(3) . . ?
C37 N31 Zn1 122.6(3) . . ?
C37 N31 C38 117.2(4) . . ?
C17 N11 Zn1 124.8(3) . . ?
C17 N11 C18 119.2(4) . . ?
C18 N11 Zn1 115.4(3) . . ?
C57 N51 Zn2 125.1(3) . . ?
C57 N51 C58 119.0(4) . . ?
C58 N51 Zn2 115.9(3) . . ?
O2 N1 O3 119.4(4) . . ?
O2 N1 O1 121.6(5) . . ?
O1 N1 O3 119.0(5) . . ?
O12 C12 C11 114.5(4) . . ?
C13 C12 O12 123.4(4) . . ?
C13 C12 C11 122.1(4) . . ?
C39 C38 N31 120.8(4) . . ?
C39 C38 C43 120.9(4) . . ?
C43 C38 N31 118.2(4) . . ?
C53 C54 H54 119.7 . . ?
C55 C54 H54 119.7 . . ?
C55 C54 C53 120.6(4) . . ?
O11 C11 C12 118.6(4) . . ?
O11 C11 C16 124.0(4) . . ?
C12 C11 C16 117.4(4) . . ?
O12 C25 H25A 109.5 . . ?
O12 C25 H25B 109.5 . . ?
O12 C25 H25C 109.5 . . ?
H25A C25 H25B 109.5 . . ?
H25A C25 H25C 109.5 . . ?
H25B C25 H25C 109.5 . . ?
C31 C36 C37 123.0(4) . . ?
C35 C36 C37 117.3(4) . . ?
C35 C36 C31 119.5(4) . . ?
N31 C37 C36 125.7(4) . . ?
N31 C37 H37 117.1 . . ?
C36 C37 H37 117.1 . . ?
C12 C13 H13A 120.1 . . ?
C12 C13 C14 119.9(4) . . ?
C14 C13 H13A 120.1 . . ?
C38 C39 H39 120.0 . . ?
C38 C39 C40 120.0(4) . . ?
C40 C39 H39 120.0 . . ?
O92 C91 C92 120.5(4) . . ?
O91 C91 O92 120.0(4) . . ?
O91 C91 C92 119.5(4) . . ?
N71 C77 H77 116.6 . . ?
N71 C77 C76 126.7(4) . . ?
C76 C77 H77 116.6 . . ?
C54 C53 H53 120.5 . . ?
C52 C53 C54 119.0(4) . . ?
C52 C53 H53 120.5 . . ?
C16 C15 H15 119.3 . . ?
C14 C15 H15 119.3 . . ?
C14 C15 C16 121.4(4) . . ?
N11 C17 H17 116.5 . . ?
N11 C17 C16 127.0(4) . . ?
C16 C17 H17 116.5 . . ?
C75 C76 C77 119.7(4) . . ?
C75 C76 C71 118.4(4) . . ?
C71 C76 C77 121.8(4) . . ?
C39 C40 H40 120.2 . . ?
C41 C40 C39 119.5(5) . . ?
C41 C40 H40 120.2 . . ?
O72 C72 C71 112.7(4) . . ?
C73 C72 O72 125.9(4) . . ?
C73 C72 C71 121.3(4) . . ?
C62 C63 C58 118.3(4) . . ?
C62 C63 C64 121.0(4) . . ?
C58 C63 C64 120.7(4) . . ?
O4 N2 O6 117.0(5) . . ?
O5 N2 O6 120.5(5) . . ?
O5 N2 O4 122.5(5) . . ?
O31 C31 C36 124.4(4) . . ?
O31 C31 C32 116.9(4) . . ?
C36 C31 C32 118.7(4) . . ?
C23 C18 N11 116.3(4) . . ?
C19 C18 N11 122.5(4) . . ?
C19 C18 C23 121.0(5) . . ?
C18 C23 C24 120.3(4) . . ?
C22 C23 C18 117.8(5) . . ?
C22 C23 C24 121.9(5) . . ?
C11 C16 C15 119.1(4) . . ?
C11 C16 C17 124.8(4) . . ?
C15 C16 C17 116.0(4) . . ?
C13 C14 H14 119.9 . . ?
C15 C14 C13 120.2(4) . . ?
C15 C14 H14 119.9 . . ?
C54 C55 H55 119.6 . . ?
C54 C55 C56 120.9(4) . . ?
C56 C55 H55 119.6 . . ?
C78 C83 C84 121.2(4) . . ?
C82 C83 C84 119.8(4) . . ?
C82 C83 C78 118.8(5) . . ?
O73 C84 C83 110.8(3) . . ?
O73 C84 H84A 109.5 . . ?
O73 C84 H84B 109.5 . . ?
C83 C84 H84A 109.5 . . ?
C83 C84 H84B 109.5 . . ?
H84A C84 H84B 108.1 . . ?
O52 C52 C51 113.0(4) . . ?
C53 C52 O52 124.1(4) . . ?
C53 C52 C51 122.9(4) . . ?
C72 C73 H73A 120.4 . . ?
C72 C73 C74 119.2(4) . . ?
C74 C73 H73A 120.4 . . ?
C83 C78 N71 118.1(4) . . ?
C79 C78 N71 121.2(4) . . ?
C79 C78 C83 120.7(4) . . ?
C1S O1S H1S 109.5 . . ?
C40 C41 H41 119.8 . . ?
C40 C41 C42 120.4(4) . . ?
C42 C41 H41 119.8 . . ?
C76 C75 H75 119.3 . . ?
C74 C75 C76 121.4(4) . . ?
C74 C75 H75 119.3 . . ?
C19 C20 H20 119.9 . . ?
C21 C20 H20 119.9 . . ?
C21 C20 C19 120.2(5) . . ?
C55 C56 C57 116.8(4) . . ?
C51 C56 C55 118.6(4) . . ?
C51 C56 C57 124.6(4) . . ?
O33 C44 H44A 109.4 . . ?
O33 C44 H44B 109.4 . . ?
O33 C44 C43 111.3(4) . . ?
H44A C44 H44B 108.0 . . ?
C43 C44 H44A 109.4 . . ?
C43 C44 H44B 109.4 . . ?
C80 C81 H81 119.7 . . ?
C80 C81 C82 120.7(5) . . ?
C82 C81 H81 119.7 . . ?
C23 C22 H22 119.4 . . ?
C23 C22 C21 121.2(5) . . ?
C21 C22 H22 119.4 . . ?
C38 C43 C44 121.9(4) . . ?
C42 C43 C38 118.6(4) . . ?
C42 C43 C44 119.2(4) . . ?
C78 C79 H79 120.6 . . ?
C78 C79 C80 118.8(5) . . ?
C80 C79 H79 120.6 . . ?
C81 C80 C79 120.2(5) . . ?
C81 C80 H80 119.9 . . ?
C79 C80 H80 119.9 . . ?
C18 C19 C20 120.1(5) . . ?
C18 C19 H19 119.9 . . ?
C20 C19 H19 119.9 . . ?
C36 C35 H35 119.7 . . ?
C34 C35 C36 120.6(4) . . ?
C34 C35 H35 119.7 . . ?
O32 C32 C31 113.1(4) . . ?
C33 C32 O32 126.0(4) . . ?
C33 C32 C31 121.0(4) . . ?
C62 C61 H61 120.3 . . ?
C60 C61 H61 120.3 . . ?
C60 C61 C62 119.4(5) . . ?
C63 C62 C61 121.4(5) . . ?
C63 C62 H62 119.3 . . ?
C61 C62 H62 119.3 . . ?
C32 C33 H33A 120.3 . . ?
C32 C33 C34 119.4(4) . . ?
C34 C33 H33A 120.3 . . ?
C83 C82 H82 119.6 . . ?
C81 C82 C83 120.9(5) . . ?
C81 C82 H82 119.6 . . ?
C73 C74 H74A 119.7 . . ?
C75 C74 C73 120.5(4) . . ?
C75 C74 H74A 119.7 . . ?
C61 C60 H60 119.9 . . ?
C59 C60 C61 120.2(5) . . ?
C59 C60 H60 119.9 . . ?
N51 C57 C56 128.4(4) . . ?
N51 C57 H57 115.8 . . ?
C56 C57 H57 115.8 . . ?
C91 C92 H92A 109.5 . . ?
C91 C92 H92B 109.5 . . ?
C91 C92 H92C 109.5 . . ?
H92A C92 H92B 109.5 . . ?
H92A C92 H92C 109.5 . . ?
H92B C92 H92C 109.5 . . ?
C41 C42 H42 119.8 . . ?
C43 C42 C41 120.4(4) . . ?
C43 C42 H42 119.8 . . ?
C35 C34 C33 120.8(4) . . ?
C35 C34 H34 119.6 . . ?
C33 C34 H34 119.6 . . ?
O52 C65 H65A 109.5 . . ?
O52 C65 H65B 109.5 . . ?
O52 C65 H65C 109.5 . . ?
H65A C65 H65B 109.5 . . ?
H65A C65 H65C 109.5 . . ?
H65B C65 H65C 109.5 . . ?
O71 C71 C76 123.8(4) . . ?
O71 C71 C72 117.4(4) . . ?
C72 C71 C76 118.8(4) . . ?
C63 C58 N51 117.8(4) . . ?
C59 C58 N51 121.8(4) . . ?
C59 C58 C63 120.3(4) . . ?
C20 C21 C22 119.6(5) . . ?
C20 C21 H21 120.2 . . ?
C22 C21 H21 120.2 . . ?
O74 C64 C63 110.1(4) . . ?
O74 C64 H64A 109.6 . . ?
O74 C64 H64B 109.6 . . ?
C63 C64 H64A 109.6 . . ?
C63 C64 H64B 109.6 . . ?
H64A C64 H64B 108.2 . . ?
O72 C85 H85A 109.5 . . ?
O72 C85 H85B 109.5 . . ?
O72 C85 H85C 109.5 . . ?
H85A C85 H85B 109.5 . . ?
H85A C85 H85C 109.5 . . ?
H85B C85 H85C 109.5 . . ?
O51 C51 C52 119.2(4) . . ?
O51 C51 C56 122.9(4) . . ?
C52 C51 C56 117.9(4) . . ?
C60 C59 C58 120.4(5) . . ?
C60 C59 H59 119.8 . . ?
C58 C59 H59 119.8 . . ?
O13 C24 C23 112.9(4) . . ?
O13 C24 H24A 109.0 . . ?
O13 C24 H24B 109.0 . . ?
C23 C24 H24A 109.0 . . ?
C23 C24 H24B 109.0 . . ?
H24A C24 H24B 107.8 . . ?
O32 C45 H45A 109.5 . . ?
O32 C45 H45B 109.5 . . ?
O32 C45 H45C 109.5 . . ?
H45A C45 H45B 109.5 . . ?
H45A C45 H45C 109.5 . . ?
H45B C45 H45C 109.5 . . ?
O1S C1S H1SA 109.5 . . ?
O1S C1S H1SB 109.5 . . ?
O1S C1S H1SC 109.5 . . ?
H1SA C1S H1SB 109.5 . . ?
H1SA C1S H1SC 109.5 . . ?
H1SB C1S H1SC 109.5 . . ?

loop_
_geom_bond_atom_site_label_1
_geom_bond_atom_site_label_2
_geom_bond_distance
_geom_bond_site_symmetry_2
_geom_bond_publ_flag
La1 O11 2.556(3) . ?
La1 O12 2.683(3) . ?
La1 O92 2.576(3) . ?
La1 O32 2.708(3) . ?
La1 O31 2.422(3) . ?
La1 O72 2.683(3) . ?
La1 O52 2.662(3) . ?
La1 O51 2.524(3) . ?
La1 O71 2.429(3) . ?
La1 O91 2.556(3) . ?
Zn1 O11 2.043(3) . ?
Zn1 O33 2.287(3) . ?
Zn1 O31 2.020(3) . ?
Zn1 O13 2.253(3) . ?
Zn1 N31 2.070(4) . ?
Zn1 N11 2.040(3) . ?
Zn2 O73 2.227(3) . ?
Zn2 O51 2.049(3) . ?
Zn2 O71 2.006(3) . ?
Zn2 O74 2.309(3) . ?
Zn2 N71 2.083(4) . ?
Zn2 N51 2.027(4) . ?
O11 C11 1.325(5) . ?
O12 C12 1.376(5) . ?
O12 C25 1.441(5) . ?
O73 H73 0.872(10) . ?
O73 C84 1.431(5) . ?
O33 H33 0.866(10) . ?
O33 C44 1.426(5) . ?
O92 C91 1.262(5) . ?
O32 C32 1.373(5) . ?
O32 C45 1.440(5) . ?
O31 C31 1.328(5) . ?
O72 C72 1.381(5) . ?
O72 C85 1.436(5) . ?
O52 C52 1.385(5) . ?
O52 C65 1.448(5) . ?
O51 C51 1.321(5) . ?
O13 H13 0.857(9) . ?
O13 C24 1.430(5) . ?
O71 C71 1.325(5) . ?
O91 C91 1.256(5) . ?
O74 H74 0.858(9) . ?
O74 C64 1.436(5) . ?
O2 N1 1.222(5) . ?
N71 C77 1.279(5) . ?
N71 C78 1.434(6) . ?
N31 C38 1.433(5) . ?
N31 C37 1.287(5) . ?
O3 N1 1.267(5) . ?
N11 C17 1.270(5) . ?
N11 C18 1.426(6) . ?
N51 C57 1.273(6) . ?
N51 C58 1.412(6) . ?
O1 N1 1.242(5) . ?
C12 C11 1.402(6) . ?
C12 C13 1.371(6) . ?
O6 N2 1.257(6) . ?
C38 C39 1.381(6) . ?
C38 C43 1.398(6) . ?
C54 H54 0.9300 . ?
C54 C53 1.385(6) . ?
C54 C55 1.372(7) . ?
C11 C16 1.412(6) . ?
C25 H25A 0.9600 . ?
C25 H25B 0.9600 . ?
C25 H25C 0.9600 . ?
C36 C37 1.449(6) . ?
C36 C31 1.397(6) . ?
C36 C35 1.396(6) . ?
O4 N2 1.244(6) . ?
C37 H37 0.9300 . ?
C13 H13A 0.9300 . ?
C13 C14 1.387(6) . ?
C39 H39 0.9300 . ?
C39 C40 1.395(6) . ?
C91 C92 1.514(6) . ?
C77 H77 0.9300 . ?
C77 C76 1.445(6) . ?
C53 H53 0.9300 . ?
C53 C52 1.373(6) . ?
C15 H15 0.9300 . ?
C15 C16 1.417(6) . ?
C15 C14 1.345(7) . ?
C17 H17 0.9300 . ?
C17 C16 1.441(6) . ?
C76 C75 1.397(6) . ?
C76 C71 1.404(6) . ?
C40 H40 0.9300 . ?
C40 C41 1.370(7) . ?
O5 N2 1.228(6) . ?
C72 C73 1.371(6) . ?
C72 C71 1.396(6) . ?
C63 C62 1.377(6) . ?
C63 C58 1.404(6) . ?
C63 C64 1.504(6) . ?
C31 C32 1.416(6) . ?
C18 C23 1.401(6) . ?
C18 C19 1.367(6) . ?
C23 C22 1.373(7) . ?
C23 C24 1.506(7) . ?
C14 H14 0.9300 . ?
C55 H55 0.9300 . ?
C55 C56 1.421(6) . ?
C83 C84 1.508(7) . ?
C83 C78 1.394(6) . ?
C83 C82 1.382(6) . ?
C84 H84A 0.9700 . ?
C84 H84B 0.9700 . ?
C52 C51 1.398(6) . ?
C73 H73A 0.9300 . ?
C73 C74 1.385(6) . ?
C78 C79 1.390(7) . ?
O1S H1S 0.8200 . ?
O1S C1S 1.422(7) . ?
C41 H41 0.9300 . ?
C41 C42 1.406(7) . ?
C75 H75 0.9300 . ?
C75 C74 1.355(6) . ?
C20 H20 0.9300 . ?
C20 C19 1.380(7) . ?
C20 C21 1.364(7) . ?
C56 C57 1.435(6) . ?
C56 C51 1.414(6) . ?
C44 H44A 0.9700 . ?
C44 H44B 0.9700 . ?
C44 C43 1.500(6) . ?
C81 H81 0.9300 . ?
C81 C80 1.364(8) . ?
C81 C82 1.371(7) . ?
C22 H22 0.9300 . ?
C22 C21 1.398(8) . ?
C43 C42 1.382(6) . ?
C79 H79 0.9300 . ?
C79 C80 1.401(7) . ?
C80 H80 0.9300 . ?
C19 H19 0.9300 . ?
C35 H35 0.9300 . ?
C35 C34 1.372(6) . ?
C32 C33 1.372(6) . ?
C61 H61 0.9300 . ?
C61 C62 1.388(7) . ?
C61 C60 1.379(7) . ?
C62 H62 0.9300 . ?
C33 H33A 0.9300 . ?
C33 C34 1.388(7) . ?
C82 H82 0.9300 . ?
C74 H74A 0.9300 . ?
C60 H60 0.9300 . ?
C60 C59 1.375(7) . ?
C57 H57 0.9300 . ?
C92 H92A 0.9600 . ?
C92 H92B 0.9600 . ?
C92 H92C 0.9600 . ?
C42 H42 0.9300 . ?
C34 H34 0.9300 . ?
C65 H65A 0.9600 . ?
C65 H65B 0.9600 . ?
C65 H65C 0.9600 . ?
C58 C59 1.379(6) . ?
C21 H21 0.9300 . ?
C64 H64A 0.9700 . ?
C64 H64B 0.9700 . ?
C85 H85A 0.9600 . ?
C85 H85B 0.9600 . ?
C85 H85C 0.9600 . ?
C59 H59 0.9300 . ?
C24 H24A 0.9700 . ?
C24 H24B 0.9700 . ?
C45 H45A 0.9600 . ?
C45 H45B 0.9600 . ?
C45 H45C 0.9600 . ?
C1S H1SA 0.9600 . ?
C1S H1SB 0.9600 . ?
C1S H1SC 0.9600 . ?

loop_
_geom_torsion_atom_site_label_1
_geom_torsion_atom_site_label_2
_geom_torsion_atom_site_label_3
_geom_torsion_atom_site_label_4
_geom_torsion
_geom_torsion_site_symmetry_1
_geom_torsion_site_symmetry_2
_geom_torsion_site_symmetry_3
_geom_torsion_site_symmetry_4
_geom_torsion_publ_flag
La1 O11 C11 C12 -5.2(5) . . . . ?
La1 O11 C11 C16 175.4(3) . . . . ?
La1 O12 C12 C11 4.4(5) . . . . ?
La1 O12 C12 C13 -176.5(3) . . . . ?
La1 O92 C91 O91 3.6(4) . . . . ?
La1 O92 C91 C92 -175.4(4) . . . . ?
La1 O32 C32 C31 -19.8(4) . . . . ?
La1 O32 C32 C33 158.6(4) . . . . ?
La1 O31 C31 C36 -153.2(3) . . . . ?
La1 O31 C31 C32 25.5(5) . . . . ?
La1 O72 C72 C73 159.1(3) . . . . ?
La1 O72 C72 C71 -20.8(4) . . . . ?
La1 O52 C52 C53 171.3(3) . . . . ?
La1 O52 C52 C51 -10.1(5) . . . . ?
La1 O51 C51 C52 6.4(5) . . . . ?
La1 O51 C51 C56 -173.5(3) . . . . ?
La1 O71 C71 C76 -152.2(3) . . . . ?
La1 O71 C71 C72 27.6(5) . . . . ?
La1 O91 C91 O92 -3.7(4) . . . . ?
La1 O91 C91 C92 175.4(4) . . . . ?
Zn1 O11 C11 C12 -159.1(3) . . . . ?
Zn1 O11 C11 C16 21.5(5) . . . . ?
Zn1 O33 C44 C43 46.0(4) . . . . ?
Zn1 O31 C31 C36 29.8(5) . . . . ?
Zn1 O31 C31 C32 -151.4(3) . . . . ?
Zn1 O13 C24 C23 40.1(5) . . . . ?
Zn1 N31 C38 C39 -120.7(4) . . . . ?
Zn1 N31 C38 C43 58.4(5) . . . . ?
Zn1 N31 C37 C36 -15.3(6) . . . . ?
Zn1 N11 C17 C16 -8.4(6) . . . . ?
Zn1 N11 C18 C23 61.2(5) . . . . ?
Zn1 N11 C18 C19 -114.8(4) . . . . ?
Zn2 O73 C84 C83 49.8(4) . . . . ?
Zn2 O51 C51 C52 -163.4(3) . . . . ?
Zn2 O51 C51 C56 16.6(6) . . . . ?
Zn2 O71 C71 C76 35.5(5) . . . . ?
Zn2 O71 C71 C72 -144.7(3) . . . . ?
Zn2 O74 C64 C63 40.7(5) . . . . ?
Zn2 N71 C77 C76 -8.8(6) . . . . ?
Zn2 N71 C78 C83 57.1(5) . . . . ?
Zn2 N71 C78 C79 -123.5(4) . . . . ?
Zn2 N51 C57 C56 -3.1(7) . . . . ?
Zn2 N51 C58 C63 64.8(4) . . . . ?
Zn2 N51 C58 C59 -112.1(4) . . . . ?
O11 C11 C16 C15 178.2(4) . . . . ?
O11 C11 C16 C17 -4.4(7) . . . . ?
O12 C12 C11 O11 0.2(5) . . . . ?
O12 C12 C11 C16 179.6(4) . . . . ?
O12 C12 C13 C14 -178.5(4) . . . . ?
O33 C44 C43 C38 -57.0(5) . . . . ?
O33 C44 C43 C42 129.3(4) . . . . ?
O32 C32 C33 C34 -179.3(4) . . . . ?
O31 C31 C32 O32 -0.4(5) . . . . ?
O31 C31 C32 C33 -178.8(4) . . . . ?
O72 C72 C73 C74 -175.9(4) . . . . ?
O72 C72 C71 O71 -1.2(5) . . . . ?
O72 C72 C71 C76 178.6(3) . . . . ?
O52 C52 C51 O51 2.8(6) . . . . ?
O52 C52 C51 C56 -177.2(4) . . . . ?
N71 C77 C76 C75 169.4(4) . . . . ?
N71 C77 C76 C71 -13.7(7) . . . . ?
N71 C78 C79 C80 -177.9(4) . . . . ?
N31 C38 C39 C40 -177.9(4) . . . . ?
N31 C38 C43 C44 4.0(6) . . . . ?
N31 C38 C43 C42 177.8(4) . . . . ?
N11 C17 C16 C11 -2.9(7) . . . . ?
N11 C17 C16 C15 174.6(4) . . . . ?
N11 C18 C23 C22 -174.6(4) . . . . ?
N11 C18 C23 C24 7.7(6) . . . . ?
N11 C18 C19 C20 174.2(4) . . . . ?
N51 C58 C59 C60 178.0(4) . . . . ?
C12 C11 C16 C15 -1.2(6) . . . . ?
C12 C11 C16 C17 176.2(4) . . . . ?
C12 C13 C14 C15 -0.7(7) . . . . ?
C38 N31 C37 C36 175.7(4) . . . . ?
C38 C39 C40 C41 -1.0(7) . . . . ?
C38 C43 C42 C41 1.2(7) . . . . ?
C54 C53 C52 O52 179.8(4) . . . . ?
C54 C53 C52 C51 1.4(7) . . . . ?
C54 C55 C56 C57 -176.0(4) . . . . ?
C54 C55 C56 C51 2.8(7) . . . . ?
C11 C12 C13 C14 0.5(7) . . . . ?
C25 O12 C12 C11 173.7(4) . . . . ?
C25 O12 C12 C13 -7.2(6) . . . . ?
C36 C31 C32 O32 178.5(4) . . . . ?
C36 C31 C32 C33 0.0(6) . . . . ?
C36 C35 C34 C33 -1.3(7) . . . . ?
C37 N31 C38 C39 48.7(6) . . . . ?
C37 N31 C38 C43 -132.2(4) . . . . ?
C37 C36 C31 O31 3.2(7) . . . . ?
C37 C36 C31 C32 -175.5(4) . . . . ?
C37 C36 C35 C34 176.4(4) . . . . ?
C13 C12 C11 O11 -178.9(4) . . . . ?
C13 C12 C11 C16 0.5(6) . . . . ?
C39 C38 C43 C44 -176.8(4) . . . . ?
C39 C38 C43 C42 -3.1(6) . . . . ?
C39 C40 C41 C42 -0.9(7) . . . . ?
C77 N71 C78 C83 -128.7(4) . . . . ?
C77 N71 C78 C79 50.7(6) . . . . ?
C77 C76 C75 C74 -177.7(4) . . . . ?
C77 C76 C71 O71 -0.4(6) . . . . ?
C77 C76 C71 C72 179.9(4) . . . . ?
C53 C54 C55 C56 0.0(7) . . . . ?
C53 C52 C51 O51 -178.6(4) . . . . ?
C53 C52 C51 C56 1.4(6) . . . . ?
C17 N11 C18 C23 -127.1(4) . . . . ?
C17 N11 C18 C19 56.9(6) . . . . ?
C76 C75 C74 C73 -2.7(6) . . . . ?
C40 C41 C42 C43 0.7(7) . . . . ?
C72 C73 C74 C75 -2.0(6) . . . . ?
C63 C58 C59 C60 1.1(7) . . . . ?
C31 C36 C37 N31 -11.0(7) . . . . ?
C31 C36 C35 C34 0.1(6) . . . . ?
C31 C32 C33 C34 -1.1(7) . . . . ?
C18 N11 C17 C16 -179.3(4) . . . . ?
C18 C23 C22 C21 0.4(7) . . . . ?
C18 C23 C24 O13 -61.0(6) . . . . ?
C23 C18 C19 C20 -1.6(7) . . . . ?
C23 C22 C21 C20 -2.0(8) . . . . ?
C16 C15 C14 C13 0.0(7) . . . . ?
C14 C15 C16 C11 1.0(7) . . . . ?
C14 C15 C16 C17 -176.6(4) . . . . ?
C55 C54 C53 C52 -2.1(7) . . . . ?
C55 C56 C57 N51 176.2(4) . . . . ?
C55 C56 C51 O51 176.5(4) . . . . ?
C55 C56 C51 C52 -3.4(6) . . . . ?
C83 C78 C79 C80 1.5(7) . . . . ?
C84 C83 C78 N71 4.0(6) . . . . ?
C84 C83 C78 C79 -175.5(4) . . . . ?
C84 C83 C82 C81 174.7(4) . . . . ?
C73 C72 C71 O71 178.8(4) . . . . ?
C73 C72 C71 C76 -1.4(6) . . . . ?
C78 N71 C77 C76 177.3(4) . . . . ?
C78 C83 C84 O73 -59.8(6) . . . . ?
C78 C83 C82 C81 0.3(7) . . . . ?
C78 C79 C80 C81 -1.1(7) . . . . ?
C75 C76 C71 O71 176.6(4) . . . . ?
C75 C76 C71 C72 -3.2(6) . . . . ?
C44 C43 C42 C41 175.1(4) . . . . ?
C22 C23 C24 O13 121.4(5) . . . . ?
C43 C38 C39 C40 3.0(7) . . . . ?
C80 C81 C82 C83 0.1(8) . . . . ?
C19 C18 C23 C22 1.4(7) . . . . ?
C19 C18 C23 C24 -176.3(4) . . . . ?
C19 C20 C21 C22 1.8(8) . . . . ?
C35 C36 C37 N31 173.0(4) . . . . ?
C35 C36 C31 O31 179.2(4) . . . . ?
C35 C36 C31 C32 0.5(6) . . . . ?
C32 C33 C34 C35 1.7(7) . . . . ?
C61 C60 C59 C58 -0.5(8) . . . . ?
C62 C63 C58 N51 -178.3(4) . . . . ?
C62 C63 C58 C59 -1.3(6) . . . . ?
C62 C63 C64 O74 125.6(4) . . . . ?
C62 C61 C60 C59 0.0(8) . . . . ?
C82 C83 C84 O73 125.9(4) . . . . ?
C82 C83 C78 N71 178.4(4) . . . . ?
C82 C83 C78 C79 -1.1(7) . . . . ?
C82 C81 C80 C79 0.4(8) . . . . ?
C60 C61 C62 C63 -0.3(7) . . . . ?
C57 N51 C58 C63 -116.8(5) . . . . ?
C57 N51 C58 C59 66.3(6) . . . . ?
C57 C56 C51 O51 -4.7(7) . . . . ?
C57 C56 C51 C52 175.3(4) . . . . ?
C65 O52 C52 C53 -5.9(6) . . . . ?
C65 O52 C52 C51 172.7(4) . . . . ?
C71 C76 C75 C74 5.3(6) . . . . ?
C71 C72 C73 C74 4.1(6) . . . . ?
C58 N51 C57 C56 178.7(4) . . . . ?
C58 C63 C62 C61 0.9(7) . . . . ?
C58 C63 C64 O74 -57.9(5) . . . . ?
C21 C20 C19 C18 -0.1(7) . . . . ?
C64 C63 C62 C61 177.5(4) . . . . ?
C64 C63 C58 N51 5.1(6) . . . . ?
C64 C63 C58 C59 -177.9(4) . . . . ?
C85 O72 C72 C73 -11.8(6) . . . . ?
C85 O72 C72 C71 168.3(4) . . . . ?
C51 C56 C57 N51 -2.6(7) . . . . ?
C24 C23 C22 C21 178.0(5) . . . . ?
C45 O32 C32 C31 179.0(4) . . . . ?
C45 O32 C32 C33 -2.7(6) . . . . ?

loop_
_smtbx_masks_void_nr
_smtbx_masks_void_average_x
_smtbx_masks_void_average_y
_smtbx_masks_void_average_z
_smtbx_masks_void_volume
_smtbx_masks_void_count_electrons
_smtbx_masks_void_content
1 0.000 0.000 0.500 317.9 158.4 2MEOH,THF
